data_4321026
loop_
_publ_author_name
'Wendy I. Cross'
'Matthew P. Lightfoot'
'Francis S. Mair'
'Robin G. Pritchard'

_publ_section_title
;
 Crystal Structure of the Molecular Addition Compound
 Diphenylchloroborane.Tetrahydrofuran
;
_journal_name_full 'Inorganic Chemistry'
_journal_page_first 2690
_journal_page_last 2692
_journal_paper_doi 10.1021/ic991148q
_journal_volume 39
_journal_year 2000
_chemical_formula_sum 'C16 H18 B Cl O'
_chemical_formula_weight 272.56
_chemical_name_systematic
; 
 ? 
;
_space_group_IT_number 14
_symmetry_cell_setting monoclinic
_symmetry_space_group_name_Hall '-P 2ybc'
_symmetry_space_group_name_H-M 'P 1 21/c 1'
_atom_sites_solution_hydrogens geom
_atom_sites_solution_primary direct
_atom_sites_solution_secondary difmap
_audit_creation_method SHELXL-97
_cell_angle_alpha 90.00
_cell_angle_beta 108.324(10)
_cell_angle_gamma 90.00
_cell_formula_units_Z 4
_cell_length_a 9.087(2)
_cell_length_b 14.019(4)
_cell_length_c 11.680(2)
_cell_measurement_temperature 203(2)
_cell_volume 1412.5(6)
_computing_structure_refinement 'SHELXL-97 (Sheldrick, 1997)'
_computing_structure_solution 'SHELXS-97 (Sheldrick, 1990)'
_diffrn_ambient_temperature 203(2)
_diffrn_measured_fraction_theta_full 1.000
_diffrn_measured_fraction_theta_max 1.000
_diffrn_radiation_monochromator graphite
_diffrn_radiation_source 'fine-focus sealed tube'
_diffrn_radiation_type MoK\a
_diffrn_radiation_wavelength 0.71073
_diffrn_reflns_av_R_equivalents 0.0105
_diffrn_reflns_av_sigmaI/netI 0.0169
_diffrn_reflns_limit_h_max 2
_diffrn_reflns_limit_h_min -10
_diffrn_reflns_limit_k_max 16
_diffrn_reflns_limit_k_min 0
_diffrn_reflns_limit_l_max 13
_diffrn_reflns_limit_l_min -13
_diffrn_reflns_number 3133
_diffrn_reflns_theta_full 24.98
_diffrn_reflns_theta_max 24.98
_diffrn_reflns_theta_min 2.34
_exptl_absorpt_coefficient_mu 0.258
_exptl_absorpt_correction_T_max 0.9265
_exptl_absorpt_correction_T_min 0.9150
_exptl_absorpt_correction_type psi-scan
_exptl_crystal_colour 'very pale yellow'
_exptl_crystal_density_diffrn 1.282
_exptl_crystal_density_method 'not measured'
_exptl_crystal_description prism
_exptl_crystal_F_000 576
_exptl_crystal_size_max 0.35
_exptl_crystal_size_mid 0.35
_exptl_crystal_size_min 0.30
_refine_diff_density_max 0.264
_refine_diff_density_min -0.214
_refine_diff_density_rms 0.036
_refine_ls_extinction_method none
_refine_ls_goodness_of_fit_ref 1.053
_refine_ls_hydrogen_treatment mixed
_refine_ls_matrix_type full
_refine_ls_number_parameters 244
_refine_ls_number_reflns 2481
_refine_ls_number_restraints 0
_refine_ls_restrained_S_all 1.053
_refine_ls_R_factor_all 0.0386
_refine_ls_R_factor_gt 0.0301
_refine_ls_shift/su_max 0.016
_refine_ls_shift/su_mean 0.002
_refine_ls_structure_factor_coef Fsqd
_refine_ls_weighting_details 'calc w=1/[\s^2^(Fo^2^)+(0.0462P)^2^+0.3893P] where P=(Fo^2^+2Fc^2^)/3'
_refine_ls_weighting_scheme calc
_refine_ls_wR_factor_gt 0.0770
_refine_ls_wR_factor_ref 0.0821
_reflns_number_gt 2135
_reflns_number_total 2481
_reflns_threshold_expression >2sigma(I)
_cod_data_source_file ic991148q.cif
_cod_data_source_block mat991
_cod_original_cell_volume 1412.4(6)
_cod_database_code 4321026

loop_
_symmetry_equiv_pos_as_xyz
'x, y, z'
'-x, y+1/2, -z+1/2'
'-x, -y, -z'
'x, -y-1/2, z-1/2'

loop_
_atom_site_label
_atom_site_type_symbol
_atom_site_fract_x
_atom_site_fract_y
_atom_site_fract_z
_atom_site_U_iso_or_equiv
_atom_site_adp_type
_atom_site_occupancy
_atom_site_symmetry_multiplicity
_atom_site_calc_flag
_atom_site_refinement_flags
_atom_site_disorder_assembly
_atom_site_disorder_group
Cl1 Cl 0.13043(5) 0.20220(3) 0.50311(3) 0.03301(14) Uani 1 1 d . . .
O1 O 0.14288(11) 0.26386(7) 0.28390(9) 0.0210(2) Uani 1 1 d . . .
B1 B 0.0830(2) 0.17441(12) 0.33679(14) 0.0234(4) Uani 1 1 d . . .
H2 H -0.0996(19) 0.2147(12) 0.1057(15) 0.026(4) Uiso 1 1 d . . .
H3 H -0.363(2) 0.2006(13) 0.0083(17) 0.039(5) Uiso 1 1 d . . .
H4 H -0.523(2) 0.1440(14) 0.1122(18) 0.045(5) Uiso 1 1 d . . .
H5 H -0.427(2) 0.1025(14) 0.3147(17) 0.043(5) Uiso 1 1 d . . .
H6 H -0.163(2) 0.1195(13) 0.4122(17) 0.035(5) Uiso 1 1 d . . .
H8 H 0.115(2) 0.0992(13) 0.1316(17) 0.038(5) Uiso 1 1 d . . .
H9 H 0.240(2) -0.0371(13) 0.0958(17) 0.038(5) Uiso 1 1 d . . .
H10 H 0.372(2) -0.1388(15) 0.2501(17) 0.042(5) Uiso 1 1 d . . .
H11 H 0.385(2) -0.0990(14) 0.4457(18) 0.045(5) Uiso 1 1 d . . .
H12 H 0.266(2) 0.0378(14) 0.4879(17) 0.040(5) Uiso 1 1 d . . .
H13B H 0.3587(19) 0.2501(12) 0.3930(16) 0.027(4) Uiso 1 1 d . . .
H13A H 0.342(2) 0.2445(12) 0.2518(16) 0.032(5) Uiso 1 1 d . . .
H14A H 0.433(2) 0.4029(12) 0.3667(16) 0.032(4) Uiso 1 1 d . . .
H14B H 0.317(2) 0.4064(13) 0.2318(16) 0.032(4) Uiso 1 1 d . . .
H15A H 0.223(2) 0.4110(13) 0.4439(17) 0.037(5) Uiso 1 1 d . . .
H15B H 0.174(2) 0.4862(15) 0.3346(16) 0.039(5) Uiso 1 1 d . . .
H16B H 0.019(2) 0.3742(13) 0.2062(17) 0.032(4) Uiso 1 1 d . . .
H16A H -0.004(2) 0.3472(13) 0.3287(15) 0.029(4) Uiso 1 1 d . . .
C1 C -0.10022(17) 0.16932(10) 0.27216(13) 0.0231(3) Uani 1 1 d . . .
C2 C -0.16458(18) 0.19165(11) 0.15018(14) 0.0256(3) Uani 1 1 d . . .
C3 C -0.32163(19) 0.18225(11) 0.09056(16) 0.0319(4) Uani 1 1 d . . .
C4 C -0.4190(2) 0.14954(13) 0.15152(17) 0.0362(4) Uani 1 1 d . . .
C5 C -0.3594(2) 0.12691(12) 0.27174(17) 0.0362(4) Uani 1 1 d . . .
C6 C -0.20230(19) 0.13710(12) 0.33143(15) 0.0302(4) Uani 1 1 d . . .
C7 C 0.17729(16) 0.08348(10) 0.31459(13) 0.0233(3) Uani 1 1 d . . .
C8 C 0.17290(19) 0.05883(11) 0.19789(15) 0.0296(4) Uani 1 1 d . . .
C9 C 0.2450(2) -0.02205(12) 0.17420(16) 0.0351(4) Uani 1 1 d . . .
C10 C 0.32399(19) -0.08162(12) 0.26704(17) 0.0348(4) Uani 1 1 d . . .
C11 C 0.3319(2) -0.05876(12) 0.38283(17) 0.0375(4) Uani 1 1 d . . .
C12 C 0.25993(19) 0.02259(11) 0.40615(15) 0.0322(4) Uani 1 1 d . . .
C13 C 0.31261(17) 0.27828(11) 0.31449(15) 0.0265(3) Uani 1 1 d . . .
C14 C 0.33131(19) 0.38439(12) 0.31330(15) 0.0300(4) Uani 1 1 d . . .
C15 C 0.19970(19) 0.42120(12) 0.35461(15) 0.0309(4) Uani 1 1 d . . .
C16 C 0.06823(19) 0.35764(11) 0.28932(15) 0.0278(3) Uani 1 1 d . . .

loop_
_atom_site_aniso_label
_atom_site_aniso_U_11
_atom_site_aniso_U_22
_atom_site_aniso_U_33
_atom_site_aniso_U_23
_atom_site_aniso_U_13
_atom_site_aniso_U_12
Cl1 0.0389(2) 0.0407(2) 0.0198(2) -0.00213(15) 0.00975(16) 0.00217(18)
O1 0.0181(5) 0.0198(5) 0.0248(5) -0.0002(4) 0.0064(4) 0.0019(4)
B1 0.0271(9) 0.0249(9) 0.0187(7) -0.0005(6) 0.0082(7) -0.0010(7)
C1 0.0242(8) 0.0182(7) 0.0286(7) -0.0028(6) 0.0106(6) 0.0011(6)
C2 0.0257(8) 0.0227(8) 0.0291(8) -0.0014(6) 0.0095(7) -0.0012(6)
C3 0.0284(8) 0.0291(9) 0.0334(9) -0.0033(7) 0.0028(7) 0.0016(7)
C4 0.0210(8) 0.0347(9) 0.0503(11) -0.0087(8) 0.0076(8) -0.0016(7)
C5 0.0303(9) 0.0324(9) 0.0533(11) -0.0050(8) 0.0238(8) -0.0045(7)
C6 0.0325(9) 0.0296(8) 0.0316(9) 0.0005(7) 0.0148(7) -0.0002(7)
C7 0.0200(7) 0.0219(8) 0.0284(7) 0.0014(6) 0.0082(6) -0.0028(6)
C8 0.0356(9) 0.0260(8) 0.0308(8) 0.0046(7) 0.0158(7) 0.0036(7)
C9 0.0442(10) 0.0293(9) 0.0411(10) -0.0009(7) 0.0267(8) 0.0017(7)
C10 0.0298(9) 0.0223(8) 0.0579(11) 0.0018(7) 0.0220(8) 0.0028(7)
C11 0.0336(9) 0.0280(9) 0.0456(10) 0.0077(7) 0.0049(8) 0.0058(7)
C12 0.0332(9) 0.0282(9) 0.0310(9) 0.0025(7) 0.0043(7) 0.0025(7)
C13 0.0184(7) 0.0284(8) 0.0324(8) -0.0003(7) 0.0074(6) -0.0002(6)
C14 0.0255(8) 0.0288(8) 0.0341(9) 0.0014(7) 0.0073(7) -0.0043(7)
C15 0.0350(9) 0.0221(8) 0.0358(9) -0.0027(7) 0.0112(7) -0.0005(7)
C16 0.0262(8) 0.0217(8) 0.0356(9) -0.0001(6) 0.0099(7) 0.0058(6)

loop_
_atom_type_symbol
_atom_type_description
_atom_type_scat_dispersion_real
_atom_type_scat_dispersion_imag
_atom_type_scat_source
C C 0.0033 0.0016 'International Tables Vol C Tables 4.2.6.8 and 6.1.1.4'
H H 0.0000 0.0000 'International Tables Vol C Tables 4.2.6.8 and 6.1.1.4'
B B 0.0013 0.0007 'International Tables Vol C Tables 4.2.6.8 and 6.1.1.4'
O O 0.0106 0.0060 'International Tables Vol C Tables 4.2.6.8 and 6.1.1.4'
Cl Cl 0.1484 0.1585 'International Tables Vol C Tables 4.2.6.8 and 6.1.1.4'

loop_
_geom_angle_atom_site_label_1
_geom_angle_atom_site_label_2
_geom_angle_atom_site_label_3
_geom_angle
_geom_angle_site_symmetry_1
_geom_angle_site_symmetry_3
_geom_angle_publ_flag
C13 O1 C16 108.80(11) . . ?
C13 O1 B1 118.51(11) . . ?
C16 O1 B1 118.00(11) . . ?
O1 B1 C1 106.77(11) . . ?
O1 B1 C7 107.61(12) . . ?
C1 B1 C7 114.75(12) . . ?
O1 B1 Cl1 104.14(10) . . ?
C1 B1 Cl1 111.17(10) . . ?
C7 B1 Cl1 111.65(11) . . ?
C6 C1 C2 116.66(14) . . ?
C6 C1 B1 122.41(14) . . ?
C2 C1 B1 120.81(13) . . ?
C3 C2 C1 121.84(15) . . ?
C4 C3 C2 120.03(16) . . ?
C3 C4 C5 119.60(16) . . ?
C4 C5 C6 120.25(16) . . ?
C5 C6 C1 121.62(16) . . ?
C12 C7 C8 116.26(14) . . ?
C12 C7 B1 123.46(14) . . ?
C8 C7 B1 120.20(13) . . ?
C9 C8 C7 122.00(15) . . ?
C10 C9 C8 120.17(16) . . ?
C11 C10 C9 119.20(16) . . ?
C10 C11 C12 120.40(16) . . ?
C11 C12 C7 121.95(16) . . ?
O1 C13 C14 104.21(12) . . ?
C13 C14 C15 103.43(13) . . ?
C16 C15 C14 102.66(13) . . ?
O1 C16 C15 104.27(12) . . ?

loop_
_geom_bond_atom_site_label_1
_geom_bond_atom_site_label_2
_geom_bond_distance
_geom_bond_site_symmetry_2
_geom_bond_publ_flag
Cl1 B1 1.8932(17) . ?
O1 C13 1.4835(18) . ?
O1 C16 1.4899(18) . ?
O1 B1 1.5691(19) . ?
B1 C1 1.599(2) . ?
B1 C7 1.602(2) . ?
C1 C6 1.395(2) . ?
C1 C2 1.395(2) . ?
C2 C3 1.383(2) . ?
C3 C4 1.377(3) . ?
C4 C5 1.374(3) . ?
C5 C6 1.385(2) . ?
C7 C12 1.390(2) . ?
C7 C8 1.395(2) . ?
C8 C9 1.381(2) . ?
C9 C10 1.378(2) . ?
C10 C11 1.370(3) . ?
C11 C12 1.383(2) . ?
C13 C14 1.498(2) . ?
C14 C15 1.514(2) . ?
C15 C16 1.493(2) . ?
